data_7711571
loop_
_publ_author_name
'Li, Ni-Ya'
'Guo, Xin-Yu'
'Liu, Lei-Lei'
'Ma, Jian'
'Liu, Dong'

_publ_section_title
;
 Topological structural transformation of a two-dimensional coordination
 polymer via single-crystal to single-crystal photoreaction
;
_journal_name_full 'Dalton Transactions'
_journal_paper_doi 10.1039/D2DT03063B
_journal_year 2022
_chemical_formula_moiety 'C20 H14 Cd N2 O4'
_chemical_formula_sum 'C20 H14 Cd N2 O4'
_chemical_formula_weight 458.74
_space_group_crystal_system monoclinic
_space_group_IT_number 14
_space_group_name_Hall '-P 2ybc'
_space_group_name_H-M_alt 'P 1 21/c 1'
_atom_sites_solution_hydrogens geom
_audit_creation_method SHELXL-2014/7
_audit_update_record
;
2022-09-05 deposited with the CCDC.	2022-10-26 downloaded from the CCDC.
;
_cell_angle_alpha 90
_cell_angle_beta 93.36(3)
_cell_angle_gamma 90
_cell_formula_units_Z 4
_cell_length_a 7.4000(15)
_cell_length_b 18.756(4)
_cell_length_c 12.414(3)
_cell_measurement_reflns_used 24367
_cell_measurement_temperature 223(2)
_cell_measurement_theta_max 25.045
_cell_measurement_theta_min 2.964
_cell_volume 1720.0(7)
_computing_cell_refinement 'Bruker SMART'
_computing_data_collection 'Bruker SMART'
_computing_data_reduction 'Bruker SAINT'
_computing_molecular_graphics CRYSTALMAKER
_computing_structure_refinement 'SHELXL-2014/7 (Sheldrick, 2014)'
_computing_structure_solution 'SHELXL-2014/7 (Sheldrick, 2014)'
_diffrn_ambient_temperature 223(2)
_diffrn_measured_fraction_theta_full 0.993
_diffrn_measured_fraction_theta_max 0.993
_diffrn_measurement_device_type 'CCD area detector'
_diffrn_measurement_method 'phi and omega scans'
_diffrn_radiation_type MoK\a
_diffrn_radiation_wavelength 0.71073
_diffrn_reflns_av_R_equivalents 0.0260
_diffrn_reflns_av_unetI/netI 0.0143
_diffrn_reflns_Laue_measured_fraction_full 0.993
_diffrn_reflns_Laue_measured_fraction_max 0.993
_diffrn_reflns_limit_h_max 8
_diffrn_reflns_limit_h_min -8
_diffrn_reflns_limit_k_max 19
_diffrn_reflns_limit_k_min -22
_diffrn_reflns_limit_l_max 14
_diffrn_reflns_limit_l_min -14
_diffrn_reflns_number 24367
_diffrn_reflns_point_group_measured_fraction_full 0.993
_diffrn_reflns_point_group_measured_fraction_max 0.993
_diffrn_reflns_theta_full 25.045
_diffrn_reflns_theta_max 25.045
_diffrn_reflns_theta_min 2.964
_diffrn_source 'fine-focus sealed tube'
_exptl_absorpt_coefficient_mu 1.300
_exptl_absorpt_correction_T_max 0.908
_exptl_absorpt_correction_T_min 0.813
_exptl_absorpt_correction_type multi-scan
_exptl_absorpt_process_details 'Sadabs, (Sheldrick 2001)'
_exptl_crystal_colour colorless
_exptl_crystal_density_diffrn 1.772
_exptl_crystal_description block
_exptl_crystal_F_000 912
_exptl_crystal_size_max 0.150
_exptl_crystal_size_mid 0.130
_exptl_crystal_size_min 0.090
_refine_diff_density_max 1.099
_refine_diff_density_min -1.010
_refine_diff_density_rms 0.112
_refine_ls_extinction_method none
_refine_ls_goodness_of_fit_ref 1.187
_refine_ls_hydrogen_treatment constr
_refine_ls_matrix_type full
_refine_ls_number_parameters 244
_refine_ls_number_reflns 3029
_refine_ls_number_restraints 0
_refine_ls_restrained_S_all 1.187
_refine_ls_R_factor_all 0.0455
_refine_ls_R_factor_gt 0.0411
_refine_ls_shift/su_max 0.000
_refine_ls_shift/su_mean 0.000
_refine_ls_structure_factor_coef Fsqd
_refine_ls_weighting_details 'w=1/[\s^2^(Fo^2^)+17.2775P] where P=(Fo^2^+2Fc^2^)/3'
_refine_ls_weighting_scheme calc
_refine_ls_wR_factor_gt 0.1054
_refine_ls_wR_factor_ref 0.1073
_reflns_Friedel_coverage 0.000
_reflns_number_gt 2769
_reflns_number_total 3029
_reflns_threshold_expression 'I > 2\s(I)'
_cod_data_source_file d2dt03063b2.cif
_cod_data_source_block 2
_cod_original_sg_symbol_H-M 'P 21/c'
_cod_database_code 7711571
_shelx_shelxl_version_number 2014/7
_shelx_space_group_comment
;
The symmetry employed for this shelxl refinement is uniquely defined
by the following loop, which should always be used as a source of
symmetry information in preference to the above space-group names.
They are only intended as comments.
;
_shelx_estimated_absorpt_t_min 0.829
_shelx_estimated_absorpt_t_max 0.892

loop_
_space_group_symop_operation_xyz
'x, y, z'
'-x, y+1/2, -z+1/2'
'-x, -y, -z'
'x, -y-1/2, z-1/2'

loop_
_atom_site_label
_atom_site_type_symbol
_atom_site_fract_x
_atom_site_fract_y
_atom_site_fract_z
_atom_site_U_iso_or_equiv
_atom_site_adp_type
_atom_site_occupancy
_atom_site_site_symmetry_order
_atom_site_calc_flag
_atom_site_refinement_flags_posn
_atom_site_refinement_flags_adp
_atom_site_refinement_flags_occupancy
_atom_site_disorder_assembly
_atom_site_disorder_group
Cd1 Cd 0.75936(6) 0.47194(2) 0.49532(3) 0.02133(14) Uani 1 1 d . . . . .
N1 N 0.7650(6) 0.4228(3) 0.6671(4) 0.0215(10) Uani 1 1 d . . . . .
N2 N 0.7271(7) 0.5295(3) 1.3257(4) 0.0245(11) Uani 1 1 d . . . . .
O1 O 0.9608(5) 0.5611(2) 0.5637(3) 0.0227(9) Uani 1 1 d . . . . .
O2 O 0.9419(8) 0.6721(3) 0.5016(4) 0.0510(15) Uani 1 1 d . . . . .
O3 O 0.5580(5) 0.5677(2) 0.5439(3) 0.0270(10) Uani 1 1 d . . . . .
O4 O 0.3437(6) 0.6326(3) 0.6104(4) 0.0328(11) Uani 1 1 d . . . . .
C1 C 0.7459(9) 0.3534(4) 0.6883(5) 0.0319(15) Uani 1 1 d . . . . .
H1 H 0.7259 0.3216 0.6303 0.038 Uiso 1 1 calc R U . . .
C2 C 0.7543(10) 0.3269(4) 0.7917(5) 0.0354(16) Uani 1 1 d . . . . .
H2 H 0.7350 0.2781 0.8042 0.043 Uiso 1 1 calc R U . . .
C3 C 0.7920(10) 0.3733(4) 0.8776(5) 0.0334(15) Uani 1 1 d . . . . .
H3 H 0.8012 0.3558 0.9486 0.040 Uiso 1 1 calc R U . . .
C4 C 0.8157(9) 0.4450(3) 0.8581(5) 0.0253(13) Uani 1 1 d . . . . .
C5 C 0.7977(8) 0.4669(3) 0.7506(5) 0.0254(13) Uani 1 1 d . . . . .
H5 H 0.8093 0.5158 0.7360 0.030 Uiso 1 1 calc R U . . .
C6 C 0.8823(8) 0.5006(3) 0.9397(4) 0.0229(13) Uani 1 1 d . . . . .
H6 H 0.8096 0.5447 0.9303 0.027 Uiso 1 1 calc R U . . .
C7 C 0.9066(8) 0.4810(3) 1.0609(4) 0.0245(13) Uani 1 1 d . . . . .
H7 H 0.8887 0.4292 1.0713 0.029 Uiso 1 1 calc R U . . .
C8 C 0.8050(8) 0.5228(3) 1.1407(4) 0.0244(13) Uani 1 1 d . . . . .
C9 C 0.7619(9) 0.5941(4) 1.1274(5) 0.0314(15) Uani 1 1 d . . . . .
H9 H 0.7728 0.6164 1.0603 0.038 Uiso 1 1 calc R U . . .
C10 C 0.7026(10) 0.6323(4) 1.2136(5) 0.0357(16) Uani 1 1 d . . . . .
H10 H 0.6726 0.6808 1.2059 0.043 Uiso 1 1 calc R U . . .
C11 C 0.6881(9) 0.5982(4) 1.3115(5) 0.0311(15) Uani 1 1 d . . . . .
H11 H 0.6493 0.6246 1.3702 0.037 Uiso 1 1 calc R U . . .
C12 C 0.7819(8) 0.4928(3) 1.2410(5) 0.0243(13) Uani 1 1 d . . . . .
H12 H 0.8062 0.4440 1.2501 0.029 Uiso 1 1 calc R U . . .
C13 C 0.8289(8) 0.6502(3) 0.6713(5) 0.0204(12) Uani 1 1 d . . . . .
C14 C 0.9462(9) 0.6788(3) 0.7520(6) 0.0317(15) Uani 1 1 d . . . . .
H14 H 1.0707 0.6809 0.7412 0.038 Uiso 1 1 calc R U . . .
C15 C 0.8843(10) 0.7039(4) 0.8469(6) 0.0383(17) Uani 1 1 d . . . . .
H15 H 0.9657 0.7229 0.9004 0.046 Uiso 1 1 calc R U . . .
C16 C 0.7009(11) 0.7010(4) 0.8633(5) 0.0368(17) Uani 1 1 d . . . . .
H16 H 0.6577 0.7179 0.9282 0.044 Uiso 1 1 calc R U . . .
C17 C 0.5814(9) 0.6734(3) 0.7846(5) 0.0288(14) Uani 1 1 d . . . . .
H17 H 0.4570 0.6722 0.7960 0.035 Uiso 1 1 calc R U . . .
C18 C 0.6436(8) 0.6470(3) 0.6875(5) 0.0202(12) Uani 1 1 d . . . . .
C19 C 0.9127(8) 0.6269(3) 0.5689(5) 0.0251(13) Uani 1 1 d . . . . .
C20 C 0.5071(8) 0.6147(3) 0.6080(4) 0.0204(12) Uani 1 1 d . . . . .

loop_
_atom_site_aniso_label
_atom_site_aniso_U_11
_atom_site_aniso_U_22
_atom_site_aniso_U_33
_atom_site_aniso_U_23
_atom_site_aniso_U_13
_atom_site_aniso_U_12
Cd1 0.0212(2) 0.0301(2) 0.0127(2) -0.00187(18) 0.00170(15) -0.0016(2)
N1 0.020(2) 0.028(3) 0.015(2) -0.002(2) -0.0019(19) 0.001(2)
N2 0.026(3) 0.033(3) 0.015(2) 0.000(2) 0.0019(19) 0.006(2)
O1 0.018(2) 0.026(2) 0.024(2) -0.0045(17) 0.0021(17) 0.0011(17)
O2 0.071(4) 0.043(3) 0.041(3) 0.022(3) 0.017(3) 0.008(3)
O3 0.021(2) 0.036(3) 0.024(2) -0.0115(19) 0.0027(17) -0.0017(19)
O4 0.021(2) 0.040(3) 0.037(3) -0.009(2) 0.0010(19) 0.003(2)
C1 0.036(4) 0.033(4) 0.026(3) -0.008(3) -0.001(3) -0.005(3)
C2 0.047(4) 0.025(3) 0.033(4) 0.004(3) -0.004(3) -0.004(3)
C3 0.048(4) 0.031(4) 0.020(3) 0.007(3) -0.005(3) 0.000(3)
C4 0.029(3) 0.030(3) 0.018(3) -0.001(2) 0.003(2) 0.003(3)
C5 0.033(3) 0.026(3) 0.018(3) 0.001(2) 0.000(2) 0.003(3)
C6 0.027(3) 0.025(3) 0.016(3) 0.000(2) -0.001(2) 0.004(3)
C7 0.033(3) 0.025(3) 0.015(3) 0.000(2) 0.000(2) 0.002(3)
C8 0.028(3) 0.029(3) 0.016(3) -0.001(2) 0.002(2) 0.002(3)
C9 0.044(4) 0.031(4) 0.019(3) 0.006(3) 0.003(3) 0.008(3)
C10 0.050(4) 0.029(4) 0.029(3) 0.000(3) 0.005(3) 0.012(3)
C11 0.032(4) 0.038(4) 0.024(3) -0.005(3) 0.003(3) 0.009(3)
C12 0.028(3) 0.027(3) 0.018(3) 0.000(2) 0.003(2) 0.004(3)
C13 0.021(3) 0.013(3) 0.026(3) 0.002(2) -0.003(2) -0.002(2)
C14 0.027(3) 0.025(3) 0.042(4) -0.007(3) -0.013(3) 0.000(3)
C15 0.048(4) 0.026(4) 0.039(4) -0.011(3) -0.019(3) 0.000(3)
C16 0.060(5) 0.030(4) 0.020(3) -0.008(3) -0.001(3) 0.008(3)
C17 0.035(4) 0.027(3) 0.025(3) -0.005(3) 0.006(3) 0.002(3)
C18 0.022(3) 0.018(3) 0.020(3) -0.001(2) -0.004(2) -0.002(2)
C19 0.020(3) 0.029(3) 0.026(3) 0.001(3) -0.001(2) -0.001(3)
C20 0.019(3) 0.022(3) 0.020(3) 0.002(2) 0.006(2) -0.003(2)

loop_
_atom_type_symbol
_atom_type_description
_atom_type_scat_dispersion_real
_atom_type_scat_dispersion_imag
_atom_type_scat_source
C C 0.0033 0.0016 'International Tables Vol C Tables 4.2.6.8 and 6.1.1.4'
H H 0.0000 0.0000 'International Tables Vol C Tables 4.2.6.8 and 6.1.1.4'
N N 0.0061 0.0033 'International Tables Vol C Tables 4.2.6.8 and 6.1.1.4'
O O 0.0106 0.0060 'International Tables Vol C Tables 4.2.6.8 and 6.1.1.4'
Cd Cd -0.8075 1.2024 'International Tables Vol C Tables 4.2.6.8 and 6.1.1.4'

loop_
_geom_angle_atom_site_label_1
_geom_angle_atom_site_label_2
_geom_angle_atom_site_label_3
_geom_angle
_geom_angle_site_symmetry_1
_geom_angle_site_symmetry_3
_geom_angle_publ_flag
O1 Cd1 N1 102.47(16) 3_766 . ?
O1 Cd1 O1 75.32(15) 3_766 . ?
N1 Cd1 O1 88.48(16) . . ?
O1 Cd1 N2 83.45(16) 3_766 1_554 ?
N1 Cd1 N2 173.85(17) . 1_554 ?
O1 Cd1 N2 91.48(16) . 1_554 ?
O1 Cd1 O3 147.80(14) 3_766 . ?
N1 Cd1 O3 92.49(16) . . ?
O1 Cd1 O3 76.78(14) . . ?
N2 Cd1 O3 81.51(16) 1_554 . ?
O1 Cd1 O4 82.71(14) 3_766 3_666 ?
N1 Cd1 O4 99.35(17) . 3_666 ?
O1 Cd1 O4 157.82(14) . 3_666 ?
N2 Cd1 O4 82.92(17) 1_554 3_666 ?
O3 Cd1 O4 123.13(14) . 3_666 ?
O1 Cd1 O3 135.15(14) 3_766 3_666 ?
N1 Cd1 O3 91.56(16) . 3_666 ?
O1 Cd1 O3 148.32(14) . 3_666 ?
N2 Cd1 O3 85.25(16) 1_554 3_666 ?
O3 Cd1 O3 71.56(16) . 3_666 ?
O4 Cd1 O3 52.84(14) 3_666 3_666 ?
C5 N1 C1 117.7(5) . . ?
C5 N1 Cd1 117.4(4) . . ?
C1 N1 Cd1 124.8(4) . . ?
C11 N2 C12 117.8(5) . . ?
C11 N2 Cd1 124.8(4) . 1_556 ?
C12 N2 Cd1 116.5(4) . 1_556 ?
C19 O1 Cd1 121.7(4) . 3_766 ?
C19 O1 Cd1 121.7(4) . . ?
Cd1 O1 Cd1 104.68(15) 3_766 . ?
C20 O3 Cd1 152.1(4) . . ?
C20 O3 Cd1 91.1(3) . 3_666 ?
Cd1 O3 Cd1 108.43(16) . 3_666 ?
C20 O4 Cd1 92.5(4) . 3_666 ?
N1 C1 C2 122.5(6) . . ?
N1 C1 H1 118.8 . . ?
C2 C1 H1 118.8 . . ?
C1 C2 C3 119.0(6) . . ?
C1 C2 H2 120.5 . . ?
C3 C2 H2 120.5 . . ?
C4 C3 C2 119.8(6) . . ?
C4 C3 H3 120.1 . . ?
C2 C3 H3 120.1 . . ?
C3 C4 C5 116.6(6) . . ?
C3 C4 C6 126.4(6) . . ?
C5 C4 C6 116.5(5) . . ?
N1 C5 C4 124.3(6) . . ?
N1 C5 H5 117.8 . . ?
C4 C5 H5 117.8 . . ?
C4 C6 C7 120.1(5) . . ?
C4 C6 C7 115.2(5) . 3_767 ?
C7 C6 C7 89.9(4) . 3_767 ?
C4 C6 H6 110.1 . . ?
C7 C6 H6 110.1 . . ?
C7 C6 H6 110.1 3_767 . ?
C8 C7 C6 119.0(5) . . ?
C8 C7 C6 114.7(5) . 3_767 ?
C6 C7 C6 90.1(4) . 3_767 ?
C8 C7 H7 110.5 . . ?
C6 C7 H7 110.5 . . ?
C6 C7 H7 110.5 3_767 . ?
C9 C8 C12 117.4(6) . . ?
C9 C8 C7 123.2(5) . . ?
C12 C8 C7 118.3(5) . . ?
C10 C9 C8 119.4(6) . . ?
C10 C9 H9 120.3 . . ?
C8 C9 H9 120.3 . . ?
C9 C10 C11 119.1(6) . . ?
C9 C10 H10 120.5 . . ?
C11 C10 H10 120.5 . . ?
N2 C11 C10 122.5(6) . . ?
N2 C11 H11 118.8 . . ?
C10 C11 H11 118.8 . . ?
N2 C12 C8 123.8(6) . . ?
N2 C12 H12 118.1 . . ?
C8 C12 H12 118.1 . . ?
C14 C13 C18 119.2(6) . . ?
C14 C13 C19 116.6(5) . . ?
C18 C13 C19 124.2(5) . . ?
C15 C14 C13 121.6(6) . . ?
C15 C14 H14 119.2 . . ?
C13 C14 H14 119.2 . . ?
C14 C15 C16 119.5(6) . . ?
C14 C15 H15 120.3 . . ?
C16 C15 H15 120.3 . . ?
C17 C16 C15 120.2(6) . . ?
C17 C16 H16 119.9 . . ?
C15 C16 H16 119.9 . . ?
C16 C17 C18 120.8(6) . . ?
C16 C17 H17 119.6 . . ?
C18 C17 H17 119.6 . . ?
C13 C18 C17 118.7(5) . . ?
C13 C18 C20 123.5(5) . . ?
C17 C18 C20 117.7(5) . . ?
O2 C19 O1 125.0(6) . . ?
O2 C19 C13 118.2(6) . . ?
O1 C19 C13 116.6(5) . . ?
O4 C20 O3 121.7(5) . . ?
O4 C20 C18 119.3(5) . . ?
O3 C20 C18 118.9(5) . . ?

loop_
_geom_bond_atom_site_label_1
_geom_bond_atom_site_label_2
_geom_bond_distance
_geom_bond_site_symmetry_2
_geom_bond_publ_flag
Cd1 O1 2.321(4) 3_766 ?
Cd1 N1 2.321(5) . ?
Cd1 O1 2.364(4) . ?
Cd1 N2 2.365(5) 1_554 ?
Cd1 O3 2.432(4) . ?
Cd1 O4 2.455(5) 3_666 ?
Cd1 O3 2.484(4) 3_666 ?
N1 C5 1.336(8) . ?
N1 C1 1.337(8) . ?
N2 C11 1.331(8) . ?
N2 C12 1.339(7) . ?
N2 Cd1 2.365(5) 1_556 ?
O1 C19 1.287(7) . ?
O1 Cd1 2.321(4) 3_766 ?
O2 C19 1.219(8) . ?
O3 C20 1.260(7) . ?
O3 Cd1 2.484(4) 3_666 ?
O4 C20 1.257(7) . ?
O4 Cd1 2.455(5) 3_666 ?
C1 C2 1.376(9) . ?
C1 H1 0.9400 . ?
C2 C3 1.392(9) . ?
C2 H2 0.9400 . ?
C3 C4 1.380(9) . ?
C3 H3 0.9400 . ?
C4 C5 1.394(8) . ?
C4 C6 1.515(8) . ?
C5 H5 0.9400 . ?
C6 C7 1.549(8) . ?
C6 C7 1.600(8) 3_767 ?
C6 H6 0.9900 . ?
C7 C8 1.500(8) . ?
C7 C6 1.600(8) 3_767 ?
C7 H7 0.9900 . ?
C8 C9 1.382(9) . ?
C8 C12 1.386(8) . ?
C9 C10 1.380(9) . ?
C9 H9 0.9400 . ?
C10 C11 1.382(9) . ?
C10 H10 0.9400 . ?
C11 H11 0.9400 . ?
C12 H12 0.9400 . ?
C13 C14 1.394(8) . ?
C13 C18 1.398(8) . ?
C13 C19 1.512(8) . ?
C14 C15 1.372(10) . ?
C14 H14 0.9400 . ?
C15 C16 1.385(11) . ?
C15 H15 0.9400 . ?
C16 C17 1.379(9) . ?
C16 H16 0.9400 . ?
C17 C18 1.406(8) . ?
C17 H17 0.9400 . ?
C18 C20 1.498(8) . ?
